data_2207735
loop_
_publ_author_name
'K. Ravikumar'
'B. Sridhar'
'M. Mahesh'
'V. V. Narayana Reddy'

_publ_section_title
<i>N</i>-{3-(4-Chlorophenyl)-6-[(<i>Z</i>)-(4-chlorophenyl)methylidene]-2-phenyl-2-azabicyclo[2.2.2]oct-5-ylidene}aniline
_journal_coeditor_code CF6480
_journal_issue 1
_journal_name_full 'Acta Crystallographica Section E'
_journal_page_first o318
_journal_page_last o320
_journal_paper_doi 10.1107/S1600536805042066
_journal_volume 62
_journal_year 2006
_chemical_formula_iupac 'C32 H26 Cl2 N2'
_chemical_formula_moiety 'C32 H26 Cl2 N2'
_chemical_formula_sum 'C32 H26 Cl2 N2'
_chemical_formula_weight 509.45
_chemical_name_systematic
;
N-{3-(4-Chlorophenyl)-6-[(Z)-(4-chlorophenyl)methylidene]-2-phenyl-
2-azabicyclo[2.2.2]oct-5-ylidene}aniline
;
_space_group_IT_number 14
_symmetry_cell_setting monoclinic
_symmetry_space_group_name_Hall '-P 2yn'
_symmetry_space_group_name_H-M 'P 1 21/n 1'
_atom_sites_solution_hydrogens geom
_atom_sites_solution_primary direct
_atom_sites_solution_secondary difmap
_audit_creation_method SHELXL-97
_cell_angle_alpha 90.00
_cell_angle_beta 91.4270(10)
_cell_angle_gamma 90.00
_cell_formula_units_Z 4
_cell_length_a 14.3560(6)
_cell_length_b 10.0621(4)
_cell_length_c 18.3872(8)
_cell_measurement_reflns_used 5389
_cell_measurement_temperature 273(2)
_cell_measurement_theta_max 23.01
_cell_measurement_theta_min 2.22
_cell_volume 2655.24(19)
_computing_cell_refinement 'SAINT (Bruker, 2001)'
_computing_data_collection 'SMART (Bruker, 2001)'
_computing_data_reduction SAINT
_computing_molecular_graphics 'SHELXTL/PC (Sheldrick, 1990)'
_computing_publication_material SHELXL97
_computing_structure_refinement 'SHELXL97 (Sheldrick, 1997)'
_computing_structure_solution 'SHELXS97 (Sheldrick, 1997)'
_diffrn_ambient_temperature 273(2)
_diffrn_measured_fraction_theta_full 1.000
_diffrn_measured_fraction_theta_max 1.000
_diffrn_measurement_device 'Bruker SMART APEX CCD area-detector'
_diffrn_measurement_method \w
_diffrn_radiation_monochromator graphite
_diffrn_radiation_source 'fine-focus sealed tube'
_diffrn_radiation_type MoK\a
_diffrn_radiation_wavelength 0.71073
_diffrn_reflns_av_R_equivalents 0.0207
_diffrn_reflns_av_sigmaI/netI 0.0174
_diffrn_reflns_limit_h_max 17
_diffrn_reflns_limit_h_min -17
_diffrn_reflns_limit_k_max 11
_diffrn_reflns_limit_k_min -11
_diffrn_reflns_limit_l_max 21
_diffrn_reflns_limit_l_min -21
_diffrn_reflns_number 18622
_diffrn_reflns_theta_full 25.00
_diffrn_reflns_theta_max 25.00
_diffrn_reflns_theta_min 1.78
_diffrn_standards_number 0
_exptl_absorpt_coefficient_mu 0.268
_exptl_absorpt_correction_type none
_exptl_crystal_colour colorless
_exptl_crystal_density_diffrn 1.274
_exptl_crystal_density_method 'not measured'
_exptl_crystal_description block
_exptl_crystal_F_000 1064
_exptl_crystal_size_max 0.20
_exptl_crystal_size_mid 0.12
_exptl_crystal_size_min 0.07
_refine_diff_density_max 0.372
_refine_diff_density_min -0.361
_refine_ls_extinction_method none
_refine_ls_goodness_of_fit_ref 1.035
_refine_ls_hydrogen_treatment constr
_refine_ls_matrix_type full
_refine_ls_number_parameters 325
_refine_ls_number_reflns 4657
_refine_ls_number_restraints 0
_refine_ls_restrained_S_all 1.035
_refine_ls_R_factor_all 0.0757
_refine_ls_R_factor_gt 0.0552
_refine_ls_shift/su_max 0.001
_refine_ls_shift/su_mean 0.000
_refine_ls_structure_factor_coef Fsqd
_refine_ls_weighting_details 'calc w=1/[\s^2^(Fo^2^)+(0.0676P)^2^+0.9266P] where P=(Fo^2^+2Fc^2^)/3'
_refine_ls_weighting_scheme calc
_refine_ls_wR_factor_gt 0.1460
_refine_ls_wR_factor_ref 0.1626
_reflns_number_gt 3312
_reflns_number_total 4657
_reflns_threshold_expression I>2\s(I)
_cod_data_source_file cf6480.cif
_cod_data_source_block I
_cod_depositor_comments
;
The following automatic conversions were performed:
'_symmetry_cell_setting' value 'Monoclinic' changed to 'monoclinic'
according to '/home/saulius/struct/CIF-dictionaries/cif_core.dic'
dictionary named 'cif_core.dic' version 2.4.1 from 2010-06-29.

Automatic conversion script
Id: cif_fix_enum 1527 2010-12-29 10:47:43Z saulius 

The following automatic conversions were performed:

'_symmetry_cell_setting' value 'Monoclinic' changed to 'monoclinic'
according to /home/saulius/struct/CIF-dictionaries/cif_core.dic
dictionary named 'cif_core.dic' version 2.4.1 from 2010-06-29.

Automatic conversion script
Id: cif_fix_values 1715 2011-07-08 13:25:40Z adriana 
;
_cod_original_sg_symbol_H-M 'P 21/n'
_cod_database_code 2207735
_cod_database_fobs_code 2207735

loop_
_symmetry_equiv_pos_as_xyz
'x, y, z'
'-x+1/2, y+1/2, -z+1/2'
'-x, -y, -z'
'x-1/2, -y-1/2, z-1/2'

loop_
_atom_site_label
_atom_site_fract_x
_atom_site_fract_y
_atom_site_fract_z
_atom_site_U_iso_or_equiv
_atom_site_adp_type
_atom_site_calc_flag
_atom_site_refinement_flags
_atom_site_occupancy
_atom_site_type_symbol
Cl1 0.30109(8) 0.75288(12) 1.07831(7) 0.1443(4) Uani d . 1 Cl
Cl2 -0.06461(8) 0.26491(15) 0.54980(6) 0.1609(5) Uani d . 1 Cl
N1 0.23800(15) 0.1089(2) 0.82629(10) 0.0765(6) Uani d . 1 N
N2 -0.0294(2) 0.1096(3) 0.88518(12) 0.0965(7) Uani d . 1 N
C1 0.2240(2) 0.1253(3) 0.90536(13) 0.0943(9) Uani d . 1 C
H1 0.2695 0.1887 0.9257 0.113 Uiso calc R 1 H
C3 0.16841(17) 0.0202(2) 0.79139(12) 0.0702(6) Uani d . 1 C
H3 0.2020 -0.0553 0.7710 0.084 Uiso calc R 1 H
C4 0.1036(2) -0.0345(3) 0.84999(13) 0.0822(7) Uani d . 1 C
H4 0.0575 -0.0956 0.8285 0.099 Uiso calc R 1 H
C5 0.0568(2) 0.0829(3) 0.88407(13) 0.0849(8) Uani d . 1 C
C6 0.1264(2) 0.1770(3) 0.91529(13) 0.0878(8) Uani d . 1 C
C7 0.2350(3) -0.0082(4) 0.94316(17) 0.1224(14) Uani d . 1 C
H7A 0.2246 0.0015 0.9948 0.147 Uiso calc R 1 H
H7B 0.2976 -0.0420 0.9370 0.147 Uiso calc R 1 H
C8 0.1634(3) -0.1049(4) 0.90932(18) 0.1148(12) Uani d . 1 C
H8A 0.1234 -0.1384 0.9469 0.138 Uiso calc R 1 H
H8B 0.1955 -0.1798 0.8882 0.138 Uiso calc R 1 H
C9 0.32744(18) 0.1111(2) 0.79855(15) 0.0767(7) Uani d . 1 C
C10 0.4076(2) 0.1419(3) 0.84034(19) 0.1013(10) Uani d . 1 C
H10 0.4028 0.1599 0.8897 0.122 Uiso calc R 1 H
C11 0.4941(2) 0.1458(3) 0.8082(3) 0.1206(13) Uani d . 1 C
H11 0.5464 0.1674 0.8366 0.145 Uiso calc R 1 H
C12 0.5043(3) 0.1190(4) 0.7370(3) 0.1222(12) Uani d . 1 C
H12 0.5629 0.1209 0.7165 0.147 Uiso calc R 1 H
C13 0.4273(2) 0.0892(4) 0.6959(2) 0.1082(10) Uani d . 1 C
H13 0.4336 0.0707 0.6467 0.130 Uiso calc R 1 H
C14 0.34048(19) 0.0856(3) 0.72519(15) 0.0843(7) Uani d . 1 C
H14 0.2891 0.0658 0.6953 0.101 Uiso calc R 1 H
C15 0.11243(16) 0.0845(2) 0.72970(11) 0.0627(6) Uani d . 1 C
C16 0.0628(2) 0.0058(3) 0.68123(14) 0.0848(8) Uani d . 1 C
H16 0.0666 -0.0861 0.6857 0.102 Uiso calc R 1 H
C17 0.0080(2) 0.0595(4) 0.62641(15) 0.1007(10) Uani d . 1 C
H17 -0.0254 0.0048 0.5944 0.121 Uiso calc R 1 H
C18 0.00325(19) 0.1946(4) 0.61984(14) 0.0916(9) Uani d . 1 C
C19 0.0515(2) 0.2752(3) 0.66644(15) 0.0885(8) Uani d . 1 C
H19 0.0480 0.3670 0.6613 0.106 Uiso calc R 1 H
C20 0.10592(18) 0.2196(2) 0.72163(13) 0.0747(7) Uani d . 1 C
H20 0.1386 0.2749 0.7538 0.090 Uiso calc R 1 H
C21 -0.0969(2) 0.0246(3) 0.85195(16) 0.0916(9) Uani d . 1 C
C22 -0.1264(3) -0.0890(5) 0.8840(2) 0.1272(13) Uani d . 1 C
H22 -0.0977 -0.1170 0.9272 0.153 Uiso calc R 1 H
C23 -0.1966(4) -0.1620(5) 0.8546(4) 0.156(2) Uani d . 1 C
H23 -0.2163 -0.2387 0.8779 0.187 Uiso calc R 1 H
C24 -0.2391(3) -0.1230(5) 0.7903(4) 0.1541(17) Uani d . 1 C
H24 -0.2887 -0.1716 0.7707 0.185 Uiso calc R 1 H
C25 -0.2077(3) -0.0112(5) 0.7549(3) 0.1422(14) Uani d . 1 C
H25 -0.2338 0.0133 0.7100 0.171 Uiso calc R 1 H
C26 -0.1377(3) 0.0633(4) 0.78646(19) 0.1107(10) Uani d . 1 C
H26 -0.1176 0.1403 0.7637 0.133 Uiso calc R 1 H
C27 0.0997(2) 0.2887(3) 0.94778(13) 0.0884(8) Uani d . 1 C
H27 0.0355 0.2981 0.9514 0.106 Uiso calc R 1 H
C28 0.1539(2) 0.3989(3) 0.97868(13) 0.0839(8) Uani d . 1 C
C29 0.1169(2) 0.4684(3) 1.03691(15) 0.0919(8) Uani d . 1 C
H29 0.0602 0.4412 1.0553 0.110 Uiso calc R 1 H
C30 0.1616(2) 0.5756(4) 1.06797(16) 0.0997(9) Uani d . 1 C
H30 0.1360 0.6196 1.1072 0.120 Uiso calc R 1 H
C31 0.2435(2) 0.6164(3) 1.04067(17) 0.0978(9) Uani d . 1 C
C32 0.2818(2) 0.5534(4) 0.98267(19) 0.1073(10) Uani d . 1 C
H32 0.3378 0.5832 0.9642 0.129 Uiso calc R 1 H
C33 0.2369(3) 0.4453(4) 0.95173(16) 0.0996(10) Uani d . 1 C
H33 0.2629 0.4029 0.9121 0.120 Uiso calc R 1 H

loop_
_atom_site_aniso_label
_atom_site_aniso_U_11
_atom_site_aniso_U_22
_atom_site_aniso_U_33
_atom_site_aniso_U_12
_atom_site_aniso_U_13
_atom_site_aniso_U_23
Cl1 0.1473(9) 0.1385(9) 0.1447(9) -0.0114(6) -0.0472(7) 0.0042(6)
Cl2 0.1312(8) 0.2484(15) 0.1006(7) 0.0052(8) -0.0478(6) 0.0461(8)
N1 0.0879(15) 0.0811(13) 0.0596(11) 0.0214(11) -0.0168(10) -0.0176(10)
N2 0.117(2) 0.1027(18) 0.0697(14) 0.0299(16) 0.0035(13) -0.0125(13)
C1 0.120(2) 0.101(2) 0.0602(14) 0.0494(17) -0.0237(14) -0.0184(14)
C3 0.0881(16) 0.0626(14) 0.0601(13) 0.0133(12) 0.0020(12) -0.0078(11)
C4 0.110(2) 0.0717(15) 0.0657(14) 0.0228(14) 0.0140(14) 0.0067(12)
C5 0.114(2) 0.0903(19) 0.0507(13) 0.0400(17) 0.0078(14) 0.0058(13)
C6 0.118(2) 0.0967(19) 0.0482(13) 0.0421(18) -0.0109(13) -0.0101(13)
C7 0.168(3) 0.134(3) 0.0645(17) 0.077(3) -0.0140(19) -0.0022(18)
C8 0.157(3) 0.103(2) 0.084(2) 0.055(2) 0.019(2) 0.0267(18)
C9 0.0824(17) 0.0603(14) 0.0862(17) 0.0179(12) -0.0203(14) -0.0133(12)
C10 0.110(2) 0.0806(19) 0.111(2) 0.0226(17) -0.0439(19) -0.0278(16)
C11 0.082(2) 0.096(2) 0.182(4) 0.0058(17) -0.045(2) -0.031(2)
C12 0.092(2) 0.113(3) 0.161(4) -0.0116(19) -0.003(2) -0.018(3)
C13 0.081(2) 0.126(3) 0.118(2) -0.0147(18) 0.0060(18) -0.011(2)
C14 0.0795(17) 0.0922(19) 0.0807(17) -0.0030(14) -0.0073(13) -0.0091(14)
C15 0.0710(14) 0.0647(14) 0.0524(12) -0.0038(11) 0.0011(10) -0.0054(10)
C16 0.106(2) 0.0803(17) 0.0680(16) -0.0185(15) -0.0019(14) -0.0139(13)
C17 0.101(2) 0.136(3) 0.0645(16) -0.035(2) -0.0138(15) -0.0139(17)
C18 0.0750(17) 0.135(3) 0.0643(16) -0.0136(17) -0.0118(13) 0.0165(17)
C19 0.0914(19) 0.0864(18) 0.0868(18) -0.0060(15) -0.0159(15) 0.0193(15)
C20 0.0820(16) 0.0698(16) 0.0714(15) -0.0081(12) -0.0185(12) -0.0001(12)
C21 0.109(2) 0.091(2) 0.0756(18) 0.0270(18) 0.0273(16) 0.0046(16)
C22 0.145(3) 0.126(3) 0.112(3) 0.024(3) 0.050(3) 0.032(2)
C23 0.152(4) 0.123(4) 0.196(5) 0.005(3) 0.076(4) 0.041(4)
C24 0.126(3) 0.115(3) 0.222(6) -0.021(3) 0.018(4) -0.013(4)
C25 0.156(4) 0.122(3) 0.147(4) -0.022(3) -0.025(3) 0.005(3)
C26 0.132(3) 0.096(2) 0.104(2) -0.008(2) -0.006(2) 0.0112(19)
C27 0.114(2) 0.096(2) 0.0550(13) 0.0381(17) -0.0016(14) -0.0044(14)
C28 0.104(2) 0.0944(19) 0.0531(13) 0.0388(17) -0.0034(14) -0.0016(13)
C29 0.0940(19) 0.109(2) 0.0729(16) 0.0197(17) 0.0023(14) -0.0172(16)
C30 0.102(2) 0.119(3) 0.0779(18) 0.0205(19) -0.0051(17) -0.0224(17)
C31 0.104(2) 0.106(2) 0.0822(19) 0.0237(19) -0.0208(17) 0.0069(17)
C32 0.102(2) 0.122(3) 0.098(2) 0.023(2) 0.0032(19) 0.026(2)
C33 0.117(3) 0.116(3) 0.0674(17) 0.044(2) 0.0165(17) 0.0123(17)

loop_
_atom_type_symbol
_atom_type_description
_atom_type_scat_dispersion_real
_atom_type_scat_dispersion_imag
_atom_type_scat_source
C C 0.0033 0.0016 'International Tables Vol C Tables 4.2.6.8 and 6.1.1.4'
H H 0.0000 0.0000 'International Tables Vol C Tables 4.2.6.8 and 6.1.1.4'
N N 0.0061 0.0033 'International Tables Vol C Tables 4.2.6.8 and 6.1.1.4'
Cl Cl 0.1484 0.1585 'International Tables Vol C Tables 4.2.6.8 and 6.1.1.4'

loop_
_geom_angle_atom_site_label_1
_geom_angle_atom_site_label_2
_geom_angle_atom_site_label_3
_geom_angle
_geom_angle_publ_flag
C9 N1 C3 118.08(19) ?
C9 N1 C1 120.4(2) ?
C3 N1 C1 112.8(2) ?
C5 N2 C21 121.5(3) ?
N1 C1 C6 107.79(19) ?
N1 C1 C7 109.6(2) ?
C6 C1 C7 109.6(3) ?
N1 C1 H1 109.9 ?
C6 C1 H1 109.9 ?
C7 C1 H1 109.9 ?
N1 C3 C15 114.08(19) ?
N1 C3 C4 109.0(2) ?
C15 C3 C4 110.9(2) ?
N1 C3 H3 107.5 ?
C15 C3 H3 107.5 ?
C4 C3 H3 107.5 ?
C5 C4 C3 107.1(2) ?
C5 C4 C8 108.2(2) ?
C3 C4 C8 108.9(2) ?
C5 C4 H4 110.8 ?
C3 C4 H4 110.8 ?
C8 C4 H4 110.8 ?
N2 C5 C6 120.6(2) ?
N2 C5 C4 128.3(3) y
C6 C5 C4 111.0(3) ?
C27 C6 C5 120.9(3) ?
C27 C6 C1 128.5(3) y
C5 C6 C1 110.6(2) ?
C1 C7 C8 108.3(3) ?
C1 C7 H7A 110.0 ?
C8 C7 H7A 110.0 ?
C1 C7 H7B 110.0 ?
C8 C7 H7B 110.0 ?
H7A C7 H7B 108.4 ?
C7 C8 C4 110.5(3) ?
C7 C8 H8A 109.5 ?
C4 C8 H8A 109.5 ?
C7 C8 H8B 109.5 ?
C4 C8 H8B 109.5 ?
H8A C8 H8B 108.1 ?
C14 C9 N1 120.0(2) ?
C14 C9 C10 116.4(3) ?
N1 C9 C10 123.6(3) ?
C11 C10 C9 120.2(3) ?
C11 C10 H10 119.9 ?
C9 C10 H10 119.9 ?
C12 C11 C10 121.9(3) ?
C12 C11 H11 119.1 ?
C10 C11 H11 119.1 ?
C11 C12 C13 118.5(4) ?
C11 C12 H12 120.7 ?
C13 C12 H12 120.7 ?
C12 C13 C14 121.6(4) ?
C12 C13 H13 119.2 ?
C14 C13 H13 119.2 ?
C13 C14 C9 121.5(3) ?
C13 C14 H14 119.3 ?
C9 C14 H14 119.3 ?
C20 C15 C16 117.9(2) ?
C20 C15 C3 122.4(2) ?
C16 C15 C3 119.6(2) ?
C17 C16 C15 121.8(3) ?
C17 C16 H16 119.1 ?
C15 C16 H16 119.1 ?
C18 C17 C16 118.8(3) ?
C18 C17 H17 120.6 ?
C16 C17 H17 120.6 ?
C19 C18 C17 121.0(3) ?
C19 C18 Cl2 119.4(3) ?
C17 C18 Cl2 119.6(2) ?
C18 C19 C20 119.5(3) ?
C18 C19 H19 120.3 ?
C20 C19 H19 120.3 ?
C15 C20 C19 121.1(2) ?
C15 C20 H20 119.5 ?
C19 C20 H20 119.5 ?
C22 C21 C26 119.0(4) ?
C22 C21 N2 122.5(4) ?
C26 C21 N2 118.4(3) ?
C23 C22 C21 121.4(4) ?
C23 C22 H22 119.3 ?
C21 C22 H22 119.3 ?
C22 C23 C24 120.0(5) ?
C22 C23 H23 120.0 ?
C24 C23 H23 120.0 ?
C23 C24 C25 119.7(5) ?
C23 C24 H24 120.1 ?
C25 C24 H24 120.1 ?
C26 C25 C24 119.3(5) ?
C26 C25 H25 120.3 ?
C24 C25 H25 120.3 ?
C25 C26 C21 120.4(4) ?
C25 C26 H26 119.8 ?
C21 C26 H26 119.8 ?
C6 C27 C28 131.1(3) y
C6 C27 H27 114.5 ?
C28 C27 H27 114.5 ?
C33 C28 C29 117.0(3) ?
C33 C28 C27 124.9(3) ?
C29 C28 C27 118.0(3) ?
C30 C29 C28 122.1(3) ?
C30 C29 H29 119.0 ?
C28 C29 H29 119.0 ?
C31 C30 C29 119.0(3) ?
C31 C30 H30 120.5 ?
C29 C30 H30 120.5 ?
C30 C31 C32 121.2(3) ?
C30 C31 Cl1 120.1(3) ?
C32 C31 Cl1 118.7(3) ?
C31 C32 C33 119.6(3) ?
C31 C32 H32 120.2 ?
C33 C32 H32 120.2 ?
C32 C33 C28 121.1(3) ?
C32 C33 H33 119.5 ?
C28 C33 H33 119.5 ?

loop_
_geom_bond_atom_site_label_1
_geom_bond_atom_site_label_2
_geom_bond_distance
_geom_bond_publ_flag
Cl1 C31 1.737(4) y
Cl2 C18 1.745(3) y
N1 C9 1.394(3) ?
N1 C3 1.475(3) ?
N1 C1 1.482(3) ?
N2 C5 1.267(4) y
N2 C21 1.419(4) ?
C1 C6 1.511(4) ?
C1 C7 1.519(5) ?
C1 H1 0.980 ?
C3 C15 1.518(3) ?
C3 C4 1.542(4) ?
C3 H3 0.980 ?
C4 C5 1.504(4) ?
C4 C8 1.543(4) ?
C4 H4 0.980 ?
C5 C6 1.482(4) ?
C6 C27 1.333(4) y
C7 C8 1.536(5) ?
C7 H7A 0.970 ?
C7 H7B 0.970 ?
C8 H8A 0.970 ?
C8 H8B 0.970 ?
C9 C14 1.390(4) ?
C9 C10 1.402(4) ?
C10 C11 1.389(5) ?
C10 H10 0.930 ?
C11 C12 1.349(5) ?
C11 H11 0.930 ?
C12 C13 1.357(5) ?
C12 H12 0.930 ?
C13 C14 1.371(4) ?
C13 H13 0.930 ?
C14 H14 0.930 ?
C15 C20 1.371(3) ?
C15 C16 1.377(3) ?
C16 C17 1.374(4) ?
C16 H16 0.930 ?
C17 C18 1.367(5) ?
C17 H17 0.930 ?
C18 C19 1.357(4) ?
C19 C20 1.383(3) ?
C19 H19 0.930 ?
C20 H20 0.930 ?
C21 C22 1.359(5) ?
C21 C26 1.382(4) ?
C22 C23 1.350(7) ?
C22 H22 0.930 ?
C23 C24 1.374(7) ?
C23 H23 0.930 ?
C24 C25 1.381(6) ?
C24 H24 0.930 ?
C25 C26 1.371(5) ?
C25 H25 0.930 ?
C26 H26 0.930 ?
C27 C28 1.462(4) ?
C27 H27 0.930 ?
C28 C33 1.383(4) ?
C28 C29 1.395(4) ?
C29 C30 1.372(4) ?
C29 H29 0.930 ?
C30 C31 1.355(4) ?
C30 H30 0.930 ?
C31 C32 1.368(5) ?
C32 C33 1.380(5) ?
C32 H32 0.930 ?
C33 H33 0.930 ?

loop_
_geom_hbond_atom_site_label_D
_geom_hbond_atom_site_label_H
_geom_hbond_atom_site_label_A
_geom_hbond_site_symmetry_A
_geom_hbond_distance_DH
_geom_hbond_distance_HA
_geom_hbond_distance_DA
_geom_hbond_angle_DHA
C11 H11 Cl1 3_667 0.93 2.78 3.706(3) 177
C10 H10 Cl2 4_666 0.93 3.06 3.974(3) 167

loop_
_geom_torsion_atom_site_label_1
_geom_torsion_atom_site_label_2
_geom_torsion_atom_site_label_3
_geom_torsion_atom_site_label_4
_geom_torsion
C9 N1 C1 C6 156.0(2)
C3 N1 C1 C6 -57.0(3)
C9 N1 C1 C7 -84.8(3)
C3 N1 C1 C7 62.2(3)
C9 N1 C3 C15 -90.2(2)
C1 N1 C3 C15 122.0(2)
C9 N1 C3 C4 145.2(2)
C1 N1 C3 C4 -2.6(3)
N1 C3 C4 C5 60.3(3)
C15 C3 C4 C5 -66.1(3)
N1 C3 C4 C8 -56.5(3)
C15 C3 C4 C8 177.1(2)
C21 N2 C5 C6 176.4(2)
C21 N2 C5 C4 0.3(4)
C3 C4 C5 N2 118.6(3)
C8 C4 C5 N2 -124.1(3)
C3 C4 C5 C6 -57.8(3)
C8 C4 C5 C6 59.5(3)
N2 C5 C6 C27 2.8(4)
C4 C5 C6 C27 179.5(2)
N2 C5 C6 C1 -178.2(2)
C4 C5 C6 C1 -1.5(3)
N1 C1 C6 C27 -121.6(3)
C7 C1 C6 C27 119.2(3)
N1 C1 C6 C5 59.5(3)
C7 C1 C6 C5 -59.7(3)
N1 C1 C7 C8 -58.5(3)
C6 C1 C7 C8 59.6(3)
C1 C7 C8 C4 -1.1(4)
C5 C4 C8 C7 -57.8(3)
C3 C4 C8 C7 58.3(3)
C3 N1 C9 C14 29.8(3)
C1 N1 C9 C14 175.1(2)
C3 N1 C9 C10 -152.1(2)
C1 N1 C9 C10 -6.8(4)
C14 C9 C10 C11 0.0(4)
N1 C9 C10 C11 -178.1(3)
C9 C10 C11 C12 -0.8(5)
C10 C11 C12 C13 0.8(6)
C11 C12 C13 C14 -0.1(6)
C12 C13 C14 C9 -0.7(5)
N1 C9 C14 C13 178.9(3)
C10 C9 C14 C13 0.7(4)
N1 C3 C15 C20 -19.0(3)
C4 C3 C15 C20 104.5(3)
N1 C3 C15 C16 163.7(2)
C4 C3 C15 C16 -72.8(3)
C20 C15 C16 C17 -0.3(4)
C3 C15 C16 C17 177.2(2)
C15 C16 C17 C18 0.4(4)
C16 C17 C18 C19 -0.1(5)
C16 C17 C18 Cl2 179.0(2)
C17 C18 C19 C20 -0.3(5)
Cl2 C18 C19 C20 -179.5(2)
C16 C15 C20 C19 -0.2(4)
C3 C15 C20 C19 -177.5(2)
C18 C19 C20 C15 0.5(4)
C5 N2 C21 C22 79.1(4)
C5 N2 C21 C26 -104.7(3)
C26 C21 C22 C23 -2.3(5)
N2 C21 C22 C23 173.9(4)
C21 C22 C23 C24 0.9(7)
C22 C23 C24 C25 2.0(8)
C23 C24 C25 C26 -3.4(7)
C24 C25 C26 C21 2.1(7)
C22 C21 C26 C25 0.8(5)
N2 C21 C26 C25 -175.6(3)
C5 C6 C27 C28 -176.2(2)
C1 C6 C27 C28 5.0(5)
C6 C27 C28 C33 34.1(4)
C6 C27 C28 C29 -150.1(3)
C33 C28 C29 C30 -1.9(4)
C27 C28 C29 C30 -178.1(3)
C28 C29 C30 C31 0.9(5)
C29 C30 C31 C32 0.5(5)
C29 C30 C31 Cl1 179.4(2)
C30 C31 C32 C33 -0.7(5)
Cl1 C31 C32 C33 -179.6(2)
C31 C32 C33 C28 -0.4(4)
C29 C28 C33 C32 1.6(4)
C27 C28 C33 C32 177.5(3)
